data_4067250
loop_
_publ_author_name
'Chen, Kuo-Hao'
'Feng, Yi Jhen'
'Ma, Hao-Wei'
'Lin, Ying-Chih'
'Liu, Yi-Hong'
'Kuo, Ting-Shen'

_publ_section_title
;
 Cyclization Accompanied with 1,2-Phenyl Migration in the Protonation of
 Ruthenium Acetylide Complex Containing an Allenyl Group
;
_journal_issue 24
_journal_name_full Organometallics
_journal_page_first 6829
_journal_paper_doi 10.1021/om101017p
_journal_volume 29
_journal_year 2010
_chemical_formula_sum 'C65 H63 F6 P2 Ru Sb'
_chemical_formula_weight 1242.91
_chemical_name_systematic
; 
 ? 
;
_space_group_IT_number 61
_symmetry_cell_setting orthorhombic
_symmetry_space_group_name_Hall '-P 2ac 2ab'
_symmetry_space_group_name_H-M 'P b c a'
_atom_sites_solution_hydrogens geom
_atom_sites_solution_primary direct
_atom_sites_solution_secondary difmap
_audit_creation_method SHELXL-97
_cell_angle_alpha 90.00
_cell_angle_beta 90.00
_cell_angle_gamma 90.00
_cell_formula_units_Z 8
_cell_length_a 16.7233(7)
_cell_length_b 19.1664(7)
_cell_length_c 33.6405(19)
_cell_measurement_reflns_used 5216
_cell_measurement_temperature 150(2)
_cell_measurement_theta_max 30.1245
_cell_measurement_theta_min 3.0433
_cell_volume 10782.6(9)
_computing_cell_refinement
; 
CrysAlisPro, Oxford Diffraction Ltd., 
Version 1.171.33.41 (release 06-05-2009 CrysAlis171 .NET) 
(compiled May  6 2009,17:20:42) 
Empirical absorption correction using spherical harmonics, 
 implemented in SCALE3 ABSPACK scaling algorithm. 
;
_computing_data_collection
; 
CrysAlisPro, Oxford Diffraction Ltd., 
Version 1.171.33.41 (release 06-05-2009 CrysAlis171 .NET) 
(compiled May  6 2009,17:20:42) 
Empirical absorption correction using spherical harmonics, 
 implemented in SCALE3 ABSPACK scaling algorithm. 
;
_computing_data_reduction
; 
CrysAlisPro, Oxford Diffraction Ltd., 
Version 1.171.33.41 (release 06-05-2009 CrysAlis171 .NET) 
(compiled May  6 2009,17:20:42) 
Empirical absorption correction using spherical harmonics, 
 implemented in SCALE3 ABSPACK scaling algorithm. 
;
_computing_molecular_graphics SHELXTL
_computing_publication_material SHELXTL
_computing_structure_refinement 'SHELXL-97 (Sheldrick, 1997)'
_computing_structure_solution 'SHELXS-97 (Sheldrick, 1990)'
_diffrn_ambient_temperature 150(2)
_diffrn_measured_fraction_theta_full 0.954
_diffrn_measured_fraction_theta_max 0.954
_diffrn_measurement_device_type 'Oxford Diffraction Gemini A'
_diffrn_measurement_method CCD
_diffrn_radiation_monochromator graphite
_diffrn_radiation_source 'fine-focus sealed tube'
_diffrn_radiation_type MoK\a
_diffrn_radiation_wavelength 0.71073
_diffrn_reflns_av_R_equivalents 0.0741
_diffrn_reflns_av_sigmaI/netI 0.2179
_diffrn_reflns_limit_h_max 11
_diffrn_reflns_limit_h_min -21
_diffrn_reflns_limit_k_max 24
_diffrn_reflns_limit_k_min -15
_diffrn_reflns_limit_l_max 43
_diffrn_reflns_limit_l_min -23
_diffrn_reflns_number 24860
_diffrn_reflns_theta_full 27.50
_diffrn_reflns_theta_max 27.50
_diffrn_reflns_theta_min 3.05
_exptl_absorpt_coefficient_mu 0.903
_exptl_absorpt_correction_T_max 1.00000
_exptl_absorpt_correction_T_min 0.95419
_exptl_absorpt_correction_type multi-scan
_exptl_absorpt_process_details
; 
CrysAlisPro, Oxford Diffraction Ltd., 
Version 1.171.33.41 (release 06-05-2009 CrysAlis171 .NET) 
(compiled May  6 2009,17:20:42) 
Empirical absorption correction using spherical harmonics, 
 implemented in SCALE3 ABSPACK scaling algorithm. 
;
_exptl_crystal_density_diffrn 1.531
_exptl_crystal_density_method 'not measured'
_exptl_crystal_F_000 5056
_exptl_crystal_size_max 0.20
_exptl_crystal_size_mid 0.10
_exptl_crystal_size_min 0.05
_refine_diff_density_max 0.771
_refine_diff_density_min -0.603
_refine_diff_density_rms 0.094
_refine_ls_extinction_method none
_refine_ls_goodness_of_fit_ref 0.775
_refine_ls_hydrogen_treatment mixed
_refine_ls_matrix_type full
_refine_ls_number_parameters 646
_refine_ls_number_reflns 11805
_refine_ls_number_restraints 1
_refine_ls_restrained_S_all 0.777
_refine_ls_R_factor_all 0.1535
_refine_ls_R_factor_gt 0.0491
_refine_ls_shift/su_max 0.187
_refine_ls_shift/su_mean 0.005
_refine_ls_structure_factor_coef Fsqd
_refine_ls_weighting_details 'calc w=1/[\s^2^(Fo^2^)+(0.0279P)^2^+0.0000P] where P=(Fo^2^+2Fc^2^)/3'
_refine_ls_weighting_scheme calc
_refine_ls_wR_factor_gt 0.0737
_refine_ls_wR_factor_ref 0.0871
_reflns_number_gt 4935
_reflns_number_total 11805
_reflns_threshold_expression >2sigma(I)
_cod_data_source_file om101017p_si_001.cif
_cod_data_source_block ic14154
_cod_depositor_comments
;
The following automatic conversions were performed:

'_symmetry_cell_setting' value 'Orthorhombic' changed to
'orthorhombic' according to
/home/saulius/struct/CIF-dictionaries/cif_core.dic dictionary named
'cif_core.dic' version 2.4.1 from 2010-06-29.

Automatic conversion script
Id: cif_fix_values 1715 2011-07-08 13:25:40Z adriana 
;
_cod_original_sg_symbol_H-M Pbca
_cod_database_code 4067250

loop_
_symmetry_equiv_pos_as_xyz
'x, y, z'
'-x+1/2, -y, z+1/2'
'-x, y+1/2, -z+1/2'
'x+1/2, -y+1/2, -z'
'-x, -y, -z'
'x-1/2, y, -z-1/2'
'x, -y-1/2, z-1/2'
'-x-1/2, y-1/2, z'

loop_
_atom_site_label
_atom_site_type_symbol
_atom_site_fract_x
_atom_site_fract_y
_atom_site_fract_z
_atom_site_U_iso_or_equiv
_atom_site_adp_type
_atom_site_occupancy
_atom_site_symmetry_multiplicity
_atom_site_calc_flag
_atom_site_refinement_flags
Ru1 Ru 0.96223(3) 0.682200(18) 0.653923(12) 0.02321(10) Uani 1 1 d .
P1 P 0.92577(8) 0.56482(6) 0.65138(4) 0.0230(3) Uani 1 1 d .
P2 P 0.84784(9) 0.73488(6) 0.62506(4) 0.0274(3) Uani 1 1 d .
C1 C 1.0237(3) 0.6770(2) 0.60826(15) 0.0283(12) Uani 1 1 d .
C2 C 1.0733(3) 0.6835(2) 0.57826(15) 0.0285(12) Uani 1 1 d .
C3 C 1.1650(4) 0.6665(3) 0.57565(16) 0.0420(15) Uani 1 1 d .
C4 C 1.1909(4) 0.7036(3) 0.53607(18) 0.0548(18) Uani 1 1 d .
H4A H 1.2259 0.7440 0.5418 0.066 Uiso 1 1 calc R
H4B H 1.2202 0.6708 0.5186 0.066 Uiso 1 1 calc R
C5 C 1.1167(5) 0.7267(3) 0.5170(2) 0.0595(19) Uani 1 1 d .
H5A H 1.1137 0.7461 0.4910 0.071 Uiso 1 1 calc R
C6 C 1.0537(4) 0.7168(2) 0.54087(17) 0.0394(15) Uani 1 1 d .
H6A H 1.0009 0.7305 0.5339 0.047 Uiso 1 1 calc R
C7 C 1.2069(3) 0.6975(3) 0.61208(17) 0.0390(15) Uani 1 1 d .
C8 C 1.2076(4) 0.7702(3) 0.6164(2) 0.0522(18) Uani 1 1 d .
H8A H 1.1821 0.7988 0.5971 0.063 Uiso 1 1 calc R
C9 C 1.2452(4) 0.8004(3) 0.6485(2) 0.0589(19) Uani 1 1 d .
H9A H 1.2457 0.8497 0.6512 0.071 Uiso 1 1 calc R
C10 C 1.2826(4) 0.7587(3) 0.6772(2) 0.0563(18) Uani 1 1 d .
H10A H 1.3084 0.7798 0.6993 0.068 Uiso 1 1 calc R
C11 C 1.2820(3) 0.6884(3) 0.67346(18) 0.0485(16) Uani 1 1 d .
H11A H 1.3077 0.6602 0.6928 0.058 Uiso 1 1 calc R
C12 C 1.2436(4) 0.6573(3) 0.64117(18) 0.0414(16) Uani 1 1 d .
H12A H 1.2426 0.6079 0.6391 0.050 Uiso 1 1 calc R
C13 C 1.1846(4) 0.5884(3) 0.57209(16) 0.0422(16) Uani 1 1 d .
C14 C 1.2621(5) 0.5662(4) 0.56608(18) 0.068(2) Uani 1 1 d .
H14A H 1.3024 0.6006 0.5627 0.081 Uiso 1 1 calc R
C15 C 1.2840(5) 0.4991(5) 0.5647(2) 0.083(3) Uani 1 1 d .
H15A H 1.3383 0.4865 0.5605 0.100 Uiso 1 1 calc R
C16 C 1.2256(7) 0.4482(4) 0.56943(19) 0.079(3) Uani 1 1 d .
H16A H 1.2406 0.4004 0.5698 0.095 Uiso 1 1 calc R
C17 C 1.1483(5) 0.4656(3) 0.57351(18) 0.062(2) Uani 1 1 d .
H17A H 1.1085 0.4304 0.5755 0.074 Uiso 1 1 calc R
C18 C 1.1269(4) 0.5366(3) 0.57482(16) 0.0459(17) Uani 1 1 d .
H18A H 1.0722 0.5492 0.5776 0.055 Uiso 1 1 calc R
C19 C 0.9637(4) 0.7755(2) 0.69540(15) 0.0336(14) Uani 1 1 d .
H19A H 0.9340 0.8202 0.6914 0.040 Uiso 1 1 calc R
C20 C 1.0421(4) 0.7620(3) 0.68354(14) 0.0405(15) Uani 1 1 d .
H20A H 1.0780 0.7956 0.6694 0.049 Uiso 1 1 calc R
C21 C 1.0641(3) 0.6954(3) 0.69657(14) 0.0347(14) Uani 1 1 d .
H21A H 1.1183 0.6738 0.6941 0.042 Uiso 1 1 calc R
C22 C 0.9982(3) 0.6673(3) 0.71810(15) 0.0322(14) Uani 1 1 d .
H22A H 0.9977 0.6223 0.7331 0.039 Uiso 1 1 calc R
C23 C 0.9367(3) 0.7174(2) 0.71761(14) 0.0292(13) Uani 1 1 d .
H23A H 0.8843 0.7137 0.7317 0.035 Uiso 1 1 calc R
C24 C 0.9970(3) 0.5098(2) 0.67868(14) 0.0254(12) Uani 1 1 d .
C25 C 1.0788(4) 0.5186(3) 0.67032(15) 0.0350(12) Uani 1 1 d .
H25A H 1.0954 0.5549 0.6530 0.042 Uiso 1 1 calc R
C26 C 1.1352(4) 0.4749(3) 0.68702(16) 0.0410(15) Uani 1 1 d .
H26A H 1.1902 0.4807 0.6808 0.049 Uiso 1 1 calc R
C27 C 1.1115(4) 0.4229(3) 0.71265(17) 0.0419(16) Uani 1 1 d .
H27A H 1.1503 0.3933 0.7246 0.050 Uiso 1 1 calc R
C28 C 1.0331(4) 0.4140(2) 0.72088(15) 0.0385(15) Uani 1 1 d .
H28A H 1.0174 0.3781 0.7387 0.046 Uiso 1 1 calc R
C29 C 0.9746(4) 0.4565(2) 0.70381(15) 0.0333(14) Uani 1 1 d .
H29A H 0.9197 0.4487 0.7095 0.040 Uiso 1 1 calc R
C30 C 0.9185(3) 0.5157(3) 0.60475(14) 0.0265(12) Uani 1 1 d .
C31 C 0.9176(4) 0.5497(3) 0.56871(17) 0.0401(15) Uani 1 1 d .
H31A H 0.9211 0.5991 0.5677 0.048 Uiso 1 1 calc R
C32 C 0.9115(4) 0.5105(3) 0.53346(17) 0.0533(18) Uani 1 1 d .
H32A H 0.9090 0.5339 0.5086 0.064 Uiso 1 1 calc R
C33 C 0.9090(4) 0.4394(3) 0.53449(19) 0.0523(18) Uani 1 1 d .
H33A H 0.9063 0.4134 0.5105 0.063 Uiso 1 1 calc R
C34 C 0.9104(4) 0.4060(3) 0.57045(19) 0.0528(19) Uani 1 1 d .
H34A H 0.9087 0.3565 0.5714 0.063 Uiso 1 1 calc R
C35 C 0.9144(4) 0.4437(3) 0.60539(16) 0.0442(16) Uani 1 1 d .
H35A H 0.9142 0.4198 0.6301 0.053 Uiso 1 1 calc R
C36 C 0.8299(3) 0.5472(2) 0.67486(16) 0.0217(12) Uani 1 1 d .
C37 C 0.8196(3) 0.5565(2) 0.71554(16) 0.0241(12) Uani 1 1 d .
H37A H 0.8644 0.5679 0.7316 0.029 Uiso 1 1 calc R
C38 C 0.7456(4) 0.5494(2) 0.73285(16) 0.0312(14) Uani 1 1 d .
H38A H 0.7401 0.5556 0.7607 0.037 Uiso 1 1 calc R
C39 C 0.6786(3) 0.5334(2) 0.71004(18) 0.0341(14) Uani 1 1 d .
H39A H 0.6275 0.5290 0.7220 0.041 Uiso 1 1 calc R
C40 C 0.6882(3) 0.5242(2) 0.66967(19) 0.0367(14) Uani 1 1 d .
H40A H 0.6430 0.5134 0.6537 0.044 Uiso 1 1 calc R
C41 C 0.7635(3) 0.5306(2) 0.65202(16) 0.0278(12) Uani 1 1 d .
H41A H 0.7693 0.5235 0.6242 0.033 Uiso 1 1 calc R
C42 C 0.7801(3) 0.7653(2) 0.66417(14) 0.0277(13) Uani 1 1 d .
C43 C 0.7402(3) 0.7160(2) 0.68796(15) 0.0299(14) Uani 1 1 d .
H43A H 0.7451 0.6677 0.6822 0.036 Uiso 1 1 calc R
C44 C 0.6939(3) 0.7377(3) 0.71956(16) 0.0361(14) Uani 1 1 d .
H44A H 0.6676 0.7043 0.7358 0.043 Uiso 1 1 calc R
C45 C 0.6858(4) 0.8075(3) 0.72767(16) 0.0433(15) Uani 1 1 d .
H45A H 0.6528 0.8222 0.7490 0.052 Uiso 1 1 calc R
C46 C 0.7248(4) 0.8555(3) 0.70530(17) 0.0384(15) Uani 1 1 d .
H46A H 0.7205 0.9035 0.7119 0.046 Uiso 1 1 calc R
C47 C 0.7707(3) 0.8356(2) 0.67299(16) 0.0366(14) Uani 1 1 d .
H47A H 0.7957 0.8700 0.6569 0.044 Uiso 1 1 calc R
C48 C 0.7824(3) 0.6895(2) 0.58894(16) 0.0280(13) Uani 1 1 d .
C49 C 0.7083(4) 0.6617(3) 0.59840(18) 0.0468(17) Uani 1 1 d .
H49A H 0.6880 0.6654 0.6247 0.056 Uiso 1 1 calc R
C50 C 0.6649(4) 0.6288(3) 0.5694(2) 0.061(2) Uani 1 1 d .
H50A H 0.6131 0.6114 0.5755 0.073 Uiso 1 1 calc R
C51 C 0.6949(5) 0.6206(3) 0.5321(2) 0.064(2) Uani 1 1 d .
H51A H 0.6654 0.5948 0.5130 0.077 Uiso 1 1 calc R
C52 C 0.7672(5) 0.6490(3) 0.5218(2) 0.062(2) Uani 1 1 d .
H52A H 0.7874 0.6449 0.4955 0.074 Uiso 1 1 calc R
C53 C 0.8096(4) 0.6836(3) 0.55062(18) 0.0464(16) Uani 1 1 d .
H53A H 0.8594 0.7042 0.5438 0.056 Uiso 1 1 calc R
C54 C 0.8701(3) 0.8141(2) 0.59679(15) 0.0317(13) Uani 1 1 d .
C55 C 0.8068(4) 0.8483(3) 0.57760(16) 0.0447(16) Uani 1 1 d .
H55A H 0.7541 0.8299 0.5794 0.054 Uiso 1 1 calc R
C56 C 0.8208(5) 0.9089(3) 0.55595(18) 0.060(2) Uani 1 1 d .
H56A H 0.7780 0.9325 0.5431 0.072 Uiso 1 1 calc R
C57 C 0.8980(5) 0.9343(3) 0.55344(18) 0.058(2) Uani 1 1 d .
H57A H 0.9079 0.9754 0.5384 0.069 Uiso 1 1 calc R
C58 C 0.9601(4) 0.9019(3) 0.57198(16) 0.0488(16) Uani 1 1 d .
H58A H 1.0128 0.9201 0.5699 0.059 Uiso 1 1 calc R
C59 C 0.9453(4) 0.8417(2) 0.59403(15) 0.0391(16) Uani 1 1 d .
H59A H 0.9883 0.8194 0.6074 0.047 Uiso 1 1 calc R
Sb1 Sb 0.42695(2) 0.481593(17) 0.672080(11) 0.03161(10) Uani 1 1 d .
F1 F 0.4597(2) 0.54823(14) 0.70955(8) 0.0508(9) Uani 1 1 d .
F2 F 0.39453(19) 0.41429(15) 0.63518(9) 0.0488(9) Uani 1 1 d .
F3 F 0.3871(2) 0.42499(15) 0.71270(9) 0.0514(9) Uani 1 1 d .
F4 F 0.3273(2) 0.52423(18) 0.66884(10) 0.0687(10) Uani 1 1 d .
F5 F 0.4664(2) 0.53712(14) 0.63109(9) 0.0589(10) Uani 1 1 d .
F6 F 0.52631(18) 0.43720(14) 0.67691(9) 0.0498(8) Uani 1 1 d .
C60 C 0.965(3) 0.859(2) 0.4723(10) 0.77(3) Uiso 1 1 d D
H60A H 0.9576 0.8588 0.5012 1.156 Uiso 1 1 calc R
H60B H 0.9320 0.8957 0.4605 1.156 Uiso 1 1 calc R
H60C H 1.0213 0.8673 0.4660 1.156 Uiso 1 1 calc R
C61 C 0.9330(9) 0.7698(7) 0.4511(4) 0.207(6) Uiso 1 1 d .
H61A H 0.9641 0.7325 0.4644 0.248 Uiso 1 1 calc R
H61B H 0.8758 0.7619 0.4570 0.248 Uiso 1 1 calc R
C62 C 0.9455(9) 0.7649(7) 0.4073(4) 0.205(6) Uiso 1 1 d D
H62A H 0.9114 0.7269 0.3968 0.245 Uiso 1 1 calc R
H62B H 0.9276 0.8090 0.3949 0.245 Uiso 1 1 calc R
C63 C 1.0137(4) 0.7540(4) 0.3975(2) 0.0631(19) Uiso 1 1 d .
H63A H 1.0356 0.7160 0.4142 0.076 Uiso 1 1 calc R
H63B H 1.0458 0.7964 0.4027 0.076 Uiso 1 1 calc R
C64 C 1.0224(6) 0.7355(4) 0.3573(2) 0.106(3) Uiso 1 1 d .
H64A H 0.9845 0.6973 0.3510 0.127 Uiso 1 1 calc R
H64B H 1.0772 0.7175 0.3529 0.127 Uiso 1 1 calc R
C65 C 1.0085(7) 0.7921(5) 0.3308(3) 0.144(4) Uiso 1 1 d .
H65A H 1.0167 0.7765 0.3034 0.216 Uiso 1 1 calc R
H65B H 1.0457 0.8301 0.3368 0.216 Uiso 1 1 calc R
H65C H 0.9534 0.8087 0.3340 0.216 Uiso 1 1 calc R

loop_
_atom_site_aniso_label
_atom_site_aniso_U_11
_atom_site_aniso_U_22
_atom_site_aniso_U_33
_atom_site_aniso_U_23
_atom_site_aniso_U_13
_atom_site_aniso_U_12
Ru1 0.0270(2) 0.02095(19) 0.0217(2) -0.00127(18) -0.0001(2) -0.0033(2)
P1 0.0260(7) 0.0201(6) 0.0228(8) -0.0007(5) -0.0004(7) -0.0020(6)
P2 0.0336(9) 0.0217(7) 0.0271(9) -0.0001(6) 0.0006(7) 0.0005(7)
C1 0.028(3) 0.030(3) 0.027(3) 0.001(2) -0.009(3) 0.001(3)
C2 0.029(3) 0.029(3) 0.027(3) 0.004(2) 0.000(3) -0.005(3)
C3 0.037(4) 0.055(4) 0.034(4) 0.003(3) -0.003(3) 0.003(3)
C4 0.053(5) 0.072(4) 0.039(4) 0.016(3) 0.004(4) -0.007(4)
C5 0.069(6) 0.053(4) 0.057(5) 0.012(3) 0.010(4) -0.005(4)
C6 0.037(4) 0.040(3) 0.042(4) 0.006(3) 0.002(3) 0.007(3)
C7 0.028(4) 0.044(4) 0.044(4) 0.003(3) 0.002(3) -0.005(3)
C8 0.042(4) 0.032(3) 0.083(6) 0.007(3) -0.004(4) -0.016(3)
C9 0.043(4) 0.033(3) 0.101(6) -0.009(4) -0.011(4) 0.006(3)
C10 0.034(4) 0.061(4) 0.074(5) -0.018(4) -0.001(4) -0.004(4)
C11 0.040(4) 0.047(4) 0.058(5) 0.004(3) 0.001(3) -0.008(3)
C12 0.034(4) 0.032(3) 0.058(5) -0.008(3) 0.003(3) -0.007(3)
C13 0.042(4) 0.050(4) 0.035(4) -0.006(3) 0.003(3) 0.010(3)
C14 0.055(6) 0.085(6) 0.063(5) -0.018(4) 0.000(4) 0.020(4)
C15 0.080(7) 0.089(6) 0.080(6) -0.044(5) -0.024(5) 0.042(5)
C16 0.134(9) 0.072(6) 0.032(5) -0.025(4) -0.027(5) 0.056(6)
C17 0.092(7) 0.046(4) 0.048(5) -0.010(3) -0.004(4) 0.014(4)
C18 0.055(5) 0.051(4) 0.032(4) 0.000(3) -0.002(3) 0.014(3)
C19 0.041(4) 0.020(3) 0.040(4) -0.011(2) -0.008(3) 0.001(3)
C20 0.063(5) 0.034(3) 0.023(3) 0.002(2) -0.007(3) -0.020(3)
C21 0.028(3) 0.054(4) 0.021(3) -0.017(2) -0.002(3) -0.007(3)
C22 0.038(4) 0.035(3) 0.023(3) -0.004(2) -0.013(3) 0.002(3)
C23 0.030(4) 0.034(3) 0.024(3) -0.012(2) -0.001(3) -0.007(3)
C24 0.027(3) 0.025(3) 0.025(3) -0.011(2) -0.004(3) 0.001(2)
C25 0.044(4) 0.034(3) 0.027(3) -0.006(3) -0.008(3) 0.000(3)
C26 0.033(4) 0.051(4) 0.039(4) -0.013(3) -0.012(3) 0.009(3)
C27 0.051(5) 0.038(4) 0.036(4) -0.014(3) -0.017(3) 0.021(3)
C28 0.058(5) 0.023(3) 0.034(4) -0.001(2) 0.001(3) 0.012(3)
C29 0.041(4) 0.023(3) 0.035(4) -0.001(2) 0.005(3) 0.002(3)
C30 0.026(3) 0.030(3) 0.023(3) -0.007(2) 0.001(3) -0.004(3)
C31 0.052(4) 0.033(3) 0.036(4) -0.003(3) -0.005(3) 0.000(3)
C32 0.068(5) 0.065(4) 0.027(4) -0.007(3) -0.005(3) -0.007(4)
C33 0.063(5) 0.060(4) 0.034(4) -0.021(3) -0.010(3) 0.004(4)
C34 0.087(6) 0.034(3) 0.038(4) -0.014(3) -0.007(4) -0.004(3)
C35 0.064(5) 0.041(3) 0.027(4) -0.003(3) -0.004(3) 0.003(3)
C36 0.027(3) 0.013(2) 0.025(3) 0.001(2) -0.001(3) -0.001(2)
C37 0.020(3) 0.018(3) 0.034(4) 0.000(2) 0.002(3) -0.003(2)
C38 0.040(4) 0.027(3) 0.027(4) 0.004(2) 0.004(3) -0.001(3)
C39 0.028(4) 0.032(3) 0.042(4) 0.012(3) 0.007(3) -0.004(3)
C40 0.032(3) 0.021(3) 0.057(4) 0.001(3) -0.007(3) -0.009(3)
C41 0.037(4) 0.023(3) 0.024(3) 0.002(2) 0.000(3) -0.005(2)
C42 0.031(3) 0.025(3) 0.027(4) 0.000(2) 0.000(2) 0.004(3)
C43 0.033(4) 0.027(3) 0.029(4) -0.003(2) -0.004(3) 0.004(3)
C44 0.034(4) 0.042(3) 0.032(4) 0.005(3) 0.005(3) -0.003(3)
C45 0.051(4) 0.041(4) 0.038(4) -0.002(3) 0.008(3) 0.013(3)
C46 0.038(4) 0.024(3) 0.053(4) -0.012(3) -0.004(3) 0.017(3)
C47 0.044(4) 0.029(3) 0.037(4) -0.005(3) 0.003(3) -0.004(3)
C48 0.040(4) 0.021(3) 0.023(3) -0.001(2) -0.008(3) 0.009(3)
C49 0.063(5) 0.045(4) 0.032(4) 0.002(3) -0.010(3) -0.013(3)
C50 0.066(6) 0.062(4) 0.056(5) 0.000(4) -0.015(4) -0.020(4)
C51 0.074(6) 0.049(4) 0.069(6) -0.016(4) -0.029(5) -0.011(4)
C52 0.070(6) 0.074(5) 0.042(5) -0.020(4) -0.012(4) 0.009(4)
C53 0.041(4) 0.052(4) 0.046(4) -0.008(3) -0.014(3) -0.001(3)
C54 0.045(4) 0.019(3) 0.031(4) -0.002(2) 0.003(3) 0.005(3)
C55 0.048(4) 0.041(3) 0.045(4) 0.006(3) -0.006(3) 0.002(3)
C56 0.079(6) 0.039(4) 0.061(5) 0.022(3) -0.015(4) 0.006(4)
C57 0.084(6) 0.031(3) 0.058(5) 0.018(3) -0.008(4) -0.009(4)
C58 0.064(5) 0.037(3) 0.045(4) 0.006(3) -0.006(4) -0.014(3)
C59 0.057(5) 0.024(3) 0.036(4) 0.003(2) -0.002(3) -0.005(3)
Sb1 0.0327(2) 0.02554(17) 0.0366(2) 0.00142(16) 0.00432(19) -0.00110(18)
F1 0.071(3) 0.0418(17) 0.040(2) -0.0096(14) 0.0074(18) -0.0126(17)
F2 0.047(2) 0.0459(19) 0.054(2) -0.0115(15) -0.0026(17) -0.0118(16)
F3 0.060(3) 0.053(2) 0.041(2) 0.0105(15) 0.0109(18) -0.0211(17)
F4 0.050(2) 0.079(2) 0.078(3) 0.004(2) 0.000(2) 0.028(2)
F5 0.090(3) 0.0433(19) 0.044(2) 0.0079(14) 0.015(2) -0.0190(18)
F6 0.029(2) 0.0472(18) 0.073(2) -0.0049(16) -0.0027(18) 0.0044(15)

loop_
_atom_type_symbol
_atom_type_description
_atom_type_scat_dispersion_real
_atom_type_scat_dispersion_imag
_atom_type_scat_source
C C 0.0033 0.0016 'International Tables Vol C Tables 4.2.6.8 and 6.1.1.4'
H H 0.0000 0.0000 'International Tables Vol C Tables 4.2.6.8 and 6.1.1.4'
F F 0.0171 0.0103 'International Tables Vol C Tables 4.2.6.8 and 6.1.1.4'
P P 0.1023 0.0942 'International Tables Vol C Tables 4.2.6.8 and 6.1.1.4'
Ru Ru -1.2594 0.8363 'International Tables Vol C Tables 4.2.6.8 and 6.1.1.4'
Sb Sb -0.5866 1.5461 'International Tables Vol C Tables 4.2.6.8 and 6.1.1.4'

loop_
_geom_angle_atom_site_label_1
_geom_angle_atom_site_label_2
_geom_angle_atom_site_label_3
_geom_angle
C1 Ru1 C21 96.6(2)
C1 Ru1 C22 129.7(2)
C21 Ru1 C22 36.90(18)
C1 Ru1 C20 94.2(2)
C21 Ru1 C20 36.19(18)
C22 Ru1 C20 60.48(18)
C1 Ru1 C19 123.1(2)
C21 Ru1 C19 60.61(19)
C22 Ru1 C19 60.59(18)
C20 Ru1 C19 35.88(19)
C1 Ru1 C23 153.8(2)
C21 Ru1 C23 60.58(19)
C22 Ru1 C23 36.06(17)
C20 Ru1 C23 59.85(19)
C19 Ru1 C23 36.18(17)
C1 Ru1 P1 93.62(15)
C21 Ru1 P1 109.31(14)
C22 Ru1 P1 89.00(13)
C20 Ru1 P1 145.34(15)
C19 Ru1 P1 141.79(14)
C23 Ru1 P1 105.69(12)
C1 Ru1 P2 97.53(15)
C21 Ru1 P2 145.84(14)
C22 Ru1 P2 131.30(15)
C20 Ru1 P2 111.67(16)
C19 Ru1 P2 85.70(15)
C23 Ru1 P2 96.18(14)
P1 Ru1 P2 100.65(5)
C36 P1 C30 102.6(2)
C36 P1 C24 104.4(2)
C30 P1 C24 100.1(2)
C36 P1 Ru1 113.15(14)
C30 P1 Ru1 122.95(17)
C24 P1 Ru1 111.44(16)
C54 P2 C42 103.6(2)
C54 P2 C48 99.7(2)
C42 P2 C48 104.8(2)
C54 P2 Ru1 113.72(19)
C42 P2 Ru1 109.91(16)
C48 P2 Ru1 123.06(15)
C2 C1 Ru1 169.8(4)
C1 C2 C6 124.5(5)
C1 C2 C3 129.9(5)
C6 C2 C3 105.3(4)
C7 C3 C13 110.0(4)
C7 C3 C2 108.8(4)
C13 C3 C2 114.4(5)
C7 C3 C4 112.1(5)
C13 C3 C4 108.4(5)
C2 C3 C4 102.9(4)
C5 C4 C3 106.0(5)
C6 C5 C4 111.1(6)
C5 C6 C2 113.9(6)
C12 C7 C8 118.3(6)
C12 C7 C3 123.4(5)
C8 C7 C3 118.2(5)
C9 C8 C7 120.2(6)
C8 C9 C10 120.4(6)
C11 C10 C9 120.0(6)
C10 C11 C12 120.1(6)
C7 C12 C11 120.9(5)
C14 C13 C18 116.2(6)
C14 C13 C3 120.8(6)
C18 C13 C3 123.0(6)
C15 C14 C13 124.0(8)
C14 C15 C16 118.5(8)
C17 C16 C15 120.9(7)
C16 C17 C18 119.3(7)
C13 C18 C17 120.9(6)
C20 C19 C23 107.7(5)
C20 C19 Ru1 71.8(3)
C23 C19 Ru1 72.6(3)
C19 C20 C21 109.1(5)
C19 C20 Ru1 72.3(3)
C21 C20 Ru1 71.1(3)
C20 C21 C22 107.5(5)
C20 C21 Ru1 72.7(3)
C22 C21 Ru1 72.2(3)
C23 C22 C21 107.5(5)
C23 C22 Ru1 73.0(3)
C21 C22 Ru1 70.9(3)
C22 C23 C19 108.1(5)
C22 C23 Ru1 70.9(3)
C19 C23 Ru1 71.2(3)
C29 C24 C25 118.4(5)
C29 C24 P1 123.8(4)
C25 C24 P1 117.5(4)
C26 C25 C24 120.7(5)
C27 C26 C25 119.9(6)
C28 C27 C26 120.0(6)
C27 C28 C29 121.5(5)
C24 C29 C28 119.6(5)
C31 C30 C35 119.1(5)
C31 C30 P1 120.7(4)
C35 C30 P1 120.2(4)
C30 C31 C32 119.4(5)
C33 C32 C31 120.9(6)
C32 C33 C34 119.3(6)
C33 C34 C35 120.5(6)
C34 C35 C30 120.7(6)
C41 C36 C37 118.4(5)
C41 C36 P1 120.5(4)
C37 C36 P1 120.9(4)
C38 C37 C36 121.1(5)
C37 C38 C39 120.8(5)
C40 C39 C38 118.6(5)
C39 C40 C41 120.7(5)
C36 C41 C40 120.4(5)
C47 C42 C43 118.5(5)
C47 C42 P2 122.2(4)
C43 C42 P2 119.2(4)
C44 C43 C42 120.1(5)
C45 C44 C43 120.2(5)
C46 C45 C44 120.2(5)
C45 C46 C47 121.1(5)
C46 C47 C42 119.8(5)
C53 C48 C49 118.7(5)
C53 C48 P2 117.3(4)
C49 C48 P2 123.9(4)
C50 C49 C48 119.3(6)
C51 C50 C49 120.8(7)
C50 C51 C52 120.9(6)
C51 C52 C53 118.0(7)
C48 C53 C52 122.2(6)
C59 C54 C55 118.8(5)
C59 C54 P2 122.9(4)
C55 C54 P2 118.3(4)
C56 C55 C54 120.3(6)
C57 C56 C55 118.9(6)
C58 C57 C56 121.6(6)
C57 C58 C59 119.0(6)
C54 C59 C58 121.4(5)
F4 Sb1 F5 91.32(16)
F4 Sb1 F3 88.75(15)
F5 Sb1 F3 179.25(14)
F4 Sb1 F2 90.26(15)
F5 Sb1 F2 90.31(13)
F3 Sb1 F2 88.94(13)
F4 Sb1 F6 178.10(14)
F5 Sb1 F6 90.54(15)
F3 Sb1 F6 89.39(14)
F2 Sb1 F6 90.08(13)
F4 Sb1 F1 90.11(15)
F5 Sb1 F1 90.28(13)
F3 Sb1 F1 90.47(13)
F2 Sb1 F1 179.29(14)
F6 Sb1 F1 89.53(14)
C62 C61 C60 112.5(15)
C63 C62 C61 114.5(13)
C62 C63 C64 113.9(10)
C63 C64 C65 113.1(8)

loop_
_geom_bond_atom_site_label_1
_geom_bond_atom_site_label_2
_geom_bond_distance
Ru1 C1 1.851(5)
Ru1 C21 2.242(5)
Ru1 C22 2.259(5)
Ru1 C20 2.262(5)
Ru1 C19 2.268(4)
Ru1 C23 2.286(5)
Ru1 P1 2.3326(12)
Ru1 P2 2.3710(15)
P1 C36 1.819(5)
P1 C30 1.834(5)
P1 C24 1.837(5)
P2 C54 1.829(5)
P2 C42 1.832(5)
P2 C48 1.853(5)
C1 C2 1.313(6)
C2 C6 1.449(7)
C2 C3 1.569(7)
C3 C7 1.532(8)
C3 C13 1.537(7)
C3 C4 1.570(7)
C4 C5 1.465(9)
C5 C6 1.339(8)
C7 C12 1.389(7)
C7 C8 1.401(7)
C8 C9 1.375(8)
C9 C10 1.402(8)
C10 C11 1.353(7)
C11 C12 1.395(7)
C13 C14 1.380(8)
C13 C18 1.387(8)
C14 C15 1.338(9)
C15 C16 1.390(11)
C16 C17 1.342(10)
C17 C18 1.408(8)
C19 C20 1.395(8)
C19 C23 1.414(7)
C20 C21 1.399(7)
C21 C22 1.425(7)
C22 C23 1.407(7)
C24 C29 1.378(6)
C24 C25 1.406(7)
C25 C26 1.380(7)
C26 C27 1.376(8)
C27 C28 1.351(8)
C28 C29 1.396(7)
C30 C31 1.376(7)
C30 C35 1.382(6)
C31 C32 1.407(7)
C32 C33 1.363(7)
C33 C34 1.369(8)
C34 C35 1.381(7)
C36 C41 1.387(7)
C36 C37 1.391(6)
C37 C38 1.374(7)
C38 C39 1.392(7)
C39 C40 1.379(7)
C40 C41 1.398(7)
C42 C47 1.389(6)
C42 C43 1.407(6)
C43 C44 1.379(7)
C44 C45 1.371(7)
C45 C46 1.355(7)
C46 C47 1.384(7)
C48 C53 1.372(7)
C48 C49 1.384(7)
C49 C50 1.370(8)
C50 C51 1.362(8)
C51 C52 1.371(9)
C52 C53 1.371(8)
C54 C59 1.368(7)
C54 C55 1.402(7)
C55 C56 1.392(7)
C56 C57 1.382(9)
C57 C58 1.362(8)
C58 C59 1.394(7)
Sb1 F4 1.859(3)
Sb1 F5 1.863(3)
Sb1 F3 1.868(3)
Sb1 F2 1.870(3)
Sb1 F6 1.874(3)
Sb1 F1 1.876(3)
C60 C61 1.93(3)
C61 C62 1.489(15)
C62 C63 1.206(13)
C63 C64 1.406(9)
C64 C65 1.423(10)
